data_7229588
loop_
_publ_author_name
'Perrin, Andrea'
'Goodwin, Melissa J.'
'Musa, Osama'
'Yufit, Dimitrii S.'
'Steed, Jonathan W.'

_publ_section_title
;
 Boric Acid Co-crystals in Guar Gelation
;
_journal_name_full CrystEngComm
_journal_paper_doi 10.1039/C7CE01858D
_journal_year 2017
_chemical_formula_moiety 'C6 H8 B2 O4, C12 H20 N2 O3'
_chemical_formula_sum 'C18 H28 B2 N2 O7'
_chemical_formula_weight 406.04
_chemical_name_systematic
;
 ? 
;
_space_group_crystal_system triclinic
_space_group_IT_number 2
_space_group_name_Hall '-P 1'
_space_group_name_H-M_alt 'P -1'
_symmetry_space_group_name_Hall '-P 1'
_symmetry_space_group_name_H-M 'P -1'
_atom_sites_solution_hydrogens difmap
_atom_sites_solution_primary direct
_atom_sites_solution_secondary difmap
_audit_creation_date 2015-07-09
_audit_creation_method
;
Olex2 1.2-beta
(compiled 2015.01.26 svn.r3150 for OlexSys, GUI svn.r4998)
;
_audit_update_record
;
2017-08-11 deposited with the CCDC.
2017-11-16 downloaded from the CCDC.
;
_cell_angle_alpha 112.5470(10)
_cell_angle_beta 111.5550(10)
_cell_angle_gamma 94.5390(10)
_cell_formula_units_Z 2
_cell_length_a 10.0731(4)
_cell_length_b 10.2343(4)
_cell_length_c 12.1312(5)
_cell_measurement_reflns_used 6631
_cell_measurement_temperature 120.0
_cell_measurement_theta_max 31.01
_cell_measurement_theta_min 2.23
_cell_volume 1038.42(7)
_computing_cell_refinement 'SAINT v6.45A (Bruker, 2003)'
_computing_data_collection 'SMART v5.625 (Bruker, 2001)'
_computing_data_reduction 'SAINT v6.45A (Bruker, 2003)'
_computing_molecular_graphics 'Olex2 (Dolomanov et al., 2009)'
_computing_publication_material 'Olex2 (Dolomanov et al., 2009)'
_computing_structure_refinement 'XL (Sheldrick, 2008)'
_computing_structure_solution 'XS (Sheldrick, 2008)'
_diffrn_ambient_temperature 120.0
_diffrn_detector 'CCD area detector'
_diffrn_detector_area_resol_mean 5.6
_diffrn_detector_type 'Bruker SMART CCD 6000 area detector'
_diffrn_measured_fraction_theta_full 1.000
_diffrn_measured_fraction_theta_max 1.000
_diffrn_measurement_device 'SMART 6K'
_diffrn_measurement_device_type 'three-circle diffractometer'
_diffrn_measurement_method \w-scan
_diffrn_radiation_monochromator Parallel,graphite
_diffrn_radiation_probe x-ray
_diffrn_radiation_type MoK\a
_diffrn_radiation_wavelength 0.71073
_diffrn_reflns_av_R_equivalents 0.0330
_diffrn_reflns_av_unetI/netI 0.0338
_diffrn_reflns_limit_h_max 14
_diffrn_reflns_limit_h_min -14
_diffrn_reflns_limit_k_max 14
_diffrn_reflns_limit_k_min -14
_diffrn_reflns_limit_l_max 17
_diffrn_reflns_limit_l_min -17
_diffrn_reflns_number 18453
_diffrn_reflns_theta_full 30.00
_diffrn_reflns_theta_max 30.00
_diffrn_reflns_theta_min 2.02
_diffrn_source 'sealed X-ray tube'
_diffrn_source_current 30.0
_diffrn_source_power 1.5
_diffrn_source_target Mo
_diffrn_source_voltage 50.0
_diffrn_standards_number 0
_exptl_absorpt_coefficient_mu 0.097
_exptl_absorpt_correction_T_max 0.9606
_exptl_absorpt_correction_T_min 0.7497
_exptl_absorpt_correction_type multi-scan
_exptl_absorpt_process_details
;
SADABS-2012/1 (Bruker,2012) was used for absorption correction.
wR2(int) was 0.0651 before and 0.0523 after correction.
The Ratio of minimum to maximum transmission is 0.7804.
The \l/2 correction factor is 0.0015.
;
_exptl_crystal_colour 'clear colourless'
_exptl_crystal_colour_lustre clear
_exptl_crystal_colour_primary colourless
_exptl_crystal_density_diffrn 1.299
_exptl_crystal_density_method 'not measured'
_exptl_crystal_description block
_exptl_crystal_F_000 432
_exptl_crystal_size_max 0.24
_exptl_crystal_size_mid 0.24
_exptl_crystal_size_min 0.22
_refine_diff_density_max 0.506
_refine_diff_density_min -0.252
_refine_diff_density_rms 0.062
_refine_ls_extinction_method none
_refine_ls_goodness_of_fit_ref 1.064
_refine_ls_hydrogen_treatment mixed
_refine_ls_matrix_type full
_refine_ls_number_parameters 325
_refine_ls_number_reflns 6065
_refine_ls_number_restraints 0
_refine_ls_restrained_S_all 1.064
_refine_ls_R_factor_all 0.0684
_refine_ls_R_factor_gt 0.0563
_refine_ls_shift/su_max 0.000
_refine_ls_shift/su_mean 0.000
_refine_ls_structure_factor_coef Fsqd
_refine_ls_weighting_details 'calc w=1/[\s^2^(Fo^2^)+(0.1000P)^2^+0.1400P] where P=(Fo^2^+2Fc^2^)/3'
_refine_ls_weighting_scheme calc
_refine_ls_wR_factor_gt 0.1559
_refine_ls_wR_factor_ref 0.1682
_reflns_number_gt 4790
_reflns_number_total 6065
_reflns_threshold_expression >2sigma(I)
_cod_data_source_file c7ce01858d2.cif
_cod_data_source_block 1xC6_15srv191
_cod_database_code 7229588
_computing.bruker_data_scaling 'SADABS V2012/1 (Bruker AXS Inc.)'

_olex2_refinement_description
;
1. Fixed Uiso
 At 1.2 times of:
  All C(H,H) groups, All C(H,H,H,H) groups
2. Others
 Fixed Sof: H20C(0.5) H20D(0.5) H20A(0.5) H20B(0.5) C21A(0.5) H21A(0.5)
 H21B(0.5) C21B(0.5) H21C(0.5) H21D(0.5) H22C(0.5) H22D(0.5) H22A(0.5) H22B(0.5)
3.a Secondary CH2 refined with riding coordinates:
 C14(H14A,H14B), C15(H15A,H15B), C16(H16A,H16B), C20(H20C,H20D), C20(H20A,
 H20B), C21A(H21A,H21B), C21B(H21C,H21D), C22(H22C,H22D), C22(H22A,H22B)
;

loop_
_space_group_symop_id
_space_group_symop_operation_xyz
1 'x, y, z'
2 '-x, -y, -z'

loop_
_atom_site_label
_atom_site_type_symbol
_atom_site_fract_x
_atom_site_fract_y
_atom_site_fract_z
_atom_site_U_iso_or_equiv
_atom_site_adp_type
_atom_site_occupancy
_atom_site_calc_flag
_atom_site_disorder_assembly
_atom_site_disorder_group
_atom_site_refinement_flags_posn
O1 O -0.14071(11) 0.30747(12) 0.89369(10) 0.0296(2) Uani 1 d . . .
O2 O -0.08153(11) 0.20251(12) 1.04680(10) 0.0286(2) Uani 1 d . . .
O3 O 0.56739(11) 0.24686(13) 0.86282(10) 0.0304(2) Uani 1 d . . .
O4 O 0.66656(10) 0.26334(13) 1.07148(10) 0.0317(2) Uani 1 d . . .
C1 C 0.10607(13) 0.25124(14) 0.96714(12) 0.0213(2) Uani 1 d . . .
C2 C 0.15896(14) 0.32684(16) 0.91056(14) 0.0258(3) Uani 1 d . . .
C3 C 0.29684(14) 0.32693(16) 0.91068(14) 0.0266(3) Uani 1 d . . .
C4 C 0.38978(13) 0.25574(14) 0.97112(12) 0.0222(2) Uani 1 d . . .
C5 C 0.33776(14) 0.18166(14) 1.02905(13) 0.0232(3) Uani 1 d . . .
C6 C 0.19770(14) 0.17767(14) 1.02525(13) 0.0231(2) Uani 1 d . . .
B1 B -0.04880(15) 0.25339(16) 0.96906(13) 0.0218(3) Uani 1 d . . .
B2 B 0.54427(16) 0.25550(17) 0.96924(14) 0.0244(3) Uani 1 d . . .
H1 H -0.229(3) 0.302(3) 0.893(3) 0.072(8) Uiso 1 d . . .
H2 H -0.164(3) 0.218(2) 1.055(2) 0.051(6) Uiso 1 d . . .
H2A H 0.098(2) 0.379(2) 0.8679(19) 0.037(5) Uiso 1 d . . .
H3 H 0.486(3) 0.218(3) 0.788(3) 0.070(7) Uiso 1 d . . .
H3A H 0.3284(19) 0.3821(19) 0.8681(17) 0.029(4) Uiso 1 d . . .
H4 H 0.663(3) 0.284(3) 1.146(2) 0.055(6) Uiso 1 d . . .
H5 H 0.4007(19) 0.1291(19) 1.0724(17) 0.028(4) Uiso 1 d . . .
H6 H 0.162(2) 0.121(2) 1.0622(18) 0.031(4) Uiso 1 d . . .
O11 O 0.68039(10) 0.43710(11) 0.60979(9) 0.0252(2) Uani 1 d . . .
O12 O 0.71079(12) 0.33777(12) 0.31724(10) 0.0321(2) Uani 1 d . . .
O13 O 0.34601(12) 0.13140(12) 0.61636(10) 0.0329(2) Uani 1 d . . .
N1 N 0.88702(12) 0.32809(13) 0.49516(11) 0.0261(2) Uani 1 d . . .
N2 N 0.38964(12) 0.24940(12) 0.50179(11) 0.0241(2) Uani 1 d B . .
C11 C 0.83613(15) 0.47918(18) 0.68384(13) 0.0300(3) Uani 1 d . . .
C12 C 0.90738(15) 0.47455(16) 0.59259(13) 0.0289(3) Uani 1 d . . .
C13 C 0.79128(15) 0.27147(15) 0.36757(13) 0.0254(3) Uani 1 d . . .
C14 C 0.7978(2) 0.11675(18) 0.29761(17) 0.0422(4) Uani 1 d . . .
H14A H 0.8055 0.0995 0.2143 0.051 Uiso 1 calc . . R
H14B H 0.7090 0.0460 0.2769 0.051 Uiso 1 calc . . R
C15 C 0.9351(2) 0.1031(2) 0.3948(2) 0.0516(5) Uani 1 d . . .
H15A H 1.0182 0.1128 0.3711 0.062 Uiso 1 calc . . R
H15B H 0.9174 0.0071 0.3958 0.062 Uiso 1 calc . . R
C16 C 0.9689(2) 0.2274(2) 0.52924(18) 0.0462(4) Uani 1 d . . .
H16A H 0.9343 0.1915 0.5815 0.055 Uiso 1 calc . . R
H16B H 1.0761 0.2748 0.5803 0.055 Uiso 1 calc . . R
C17 C 0.60837(16) 0.43726(16) 0.69103(13) 0.0270(3) Uani 1 d . . .
C18 C 0.44357(15) 0.39692(15) 0.60912(13) 0.0260(3) Uani 1 d . . .
C19 C 0.34727(14) 0.13116(15) 0.51444(13) 0.0253(3) Uani 1 d B . .
C20 C 0.30147(16) -0.00215(15) 0.38402(14) 0.0297(3) Uani 1 d . . .
H20C H 0.1926 -0.0379 0.3359 0.036 Uiso 0.50 calc A 2 R
H20D H 0.3429 -0.0820 0.3980 0.036 Uiso 0.50 calc A 2 R
H20A H 0.3772 -0.0584 0.3890 0.036 Uiso 0.50 calc A 1 R
H20B H 0.2061 -0.0669 0.3584 0.036 Uiso 0.50 calc A 1 R
C21A C 0.2876(4) 0.0600(3) 0.2881(3) 0.0331(6) Uiso 0.50 d B 1 .
H21A H 0.1833 0.0571 0.2393 0.040 Uiso 0.50 calc B 1 R
H21B H 0.3240 0.0036 0.2234 0.040 Uiso 0.50 calc B 1 R
C21B C 0.3662(3) 0.0524(3) 0.3063(3) 0.0268(5) Uiso 0.50 d B 2 .
H21C H 0.4632 0.0312 0.3173 0.032 Uiso 0.50 calc B 2 R
H21D H 0.2982 0.0067 0.2109 0.032 Uiso 0.50 calc B 2 R
C22 C 0.38141(17) 0.21726(16) 0.37058(13) 0.0299(3) Uani 1 d . . .
H22C H 0.4720 0.2724 0.3779 0.036 Uiso 0.50 calc B 2 R
H22D H 0.2949 0.2425 0.3187 0.036 Uiso 0.50 calc B 2 R
H22A H 0.4807 0.2255 0.3720 0.036 Uiso 0.50 calc B 1 R
H22B H 0.3334 0.2835 0.3368 0.036 Uiso 0.50 calc B 1 R
H11A H 0.868(2) 0.416(2) 0.7258(19) 0.035(5) Uiso 1 d . . .
H11B H 0.869(2) 0.580(2) 0.7556(19) 0.037(5) Uiso 1 d . . .
H12A H 0.8648(18) 0.5322(18) 0.5436(17) 0.023(4) Uiso 1 d . . .
H12B H 1.015(2) 0.5210(19) 0.6490(17) 0.027(4) Uiso 1 d . . .
H17A H 0.6321(18) 0.3696(19) 0.7278(17) 0.027(4) Uiso 1 d . . .
H17B H 0.638(2) 0.535(2) 0.764(2) 0.038(5) Uiso 1 d . . .
H18A H 0.4197(19) 0.4628(19) 0.5705(18) 0.030(4) Uiso 1 d . . .
H18B H 0.390(2) 0.403(2) 0.6648(18) 0.032(4) Uiso 1 d . . .

loop_
_atom_site_aniso_label
_atom_site_aniso_U_11
_atom_site_aniso_U_22
_atom_site_aniso_U_33
_atom_site_aniso_U_23
_atom_site_aniso_U_13
_atom_site_aniso_U_12
O1 0.0197(4) 0.0439(6) 0.0325(5) 0.0225(5) 0.0124(4) 0.0120(4)
O2 0.0210(4) 0.0427(6) 0.0299(5) 0.0200(4) 0.0143(4) 0.0107(4)
O3 0.0204(4) 0.0518(6) 0.0243(5) 0.0199(5) 0.0115(4) 0.0101(4)
O4 0.0206(5) 0.0567(7) 0.0231(5) 0.0199(5) 0.0114(4) 0.0154(4)
C1 0.0176(5) 0.0267(6) 0.0179(5) 0.0084(5) 0.0075(4) 0.0055(4)
C2 0.0209(6) 0.0350(7) 0.0286(6) 0.0187(6) 0.0120(5) 0.0119(5)
C3 0.0223(6) 0.0362(7) 0.0295(6) 0.0200(6) 0.0134(5) 0.0097(5)
C4 0.0184(5) 0.0280(6) 0.0200(5) 0.0095(5) 0.0091(4) 0.0071(4)
C5 0.0211(6) 0.0286(6) 0.0230(6) 0.0128(5) 0.0106(5) 0.0097(5)
C6 0.0217(6) 0.0279(6) 0.0223(6) 0.0120(5) 0.0111(5) 0.0068(5)
B1 0.0179(6) 0.0258(6) 0.0192(6) 0.0079(5) 0.0077(5) 0.0053(5)
B2 0.0200(6) 0.0321(7) 0.0237(7) 0.0136(6) 0.0104(5) 0.0088(5)
O11 0.0234(4) 0.0314(5) 0.0196(4) 0.0114(4) 0.0086(4) 0.0039(4)
O12 0.0329(5) 0.0410(6) 0.0230(5) 0.0143(4) 0.0110(4) 0.0171(4)
O13 0.0327(5) 0.0393(6) 0.0261(5) 0.0175(4) 0.0103(4) 0.0027(4)
N1 0.0237(5) 0.0321(6) 0.0247(5) 0.0151(5) 0.0101(4) 0.0068(4)
N2 0.0267(5) 0.0248(5) 0.0202(5) 0.0095(4) 0.0101(4) 0.0057(4)
C11 0.0255(6) 0.0385(7) 0.0202(6) 0.0113(6) 0.0073(5) 0.0013(5)
C12 0.0270(6) 0.0308(7) 0.0227(6) 0.0090(5) 0.0091(5) -0.0010(5)
C13 0.0255(6) 0.0301(6) 0.0241(6) 0.0128(5) 0.0135(5) 0.0074(5)
C14 0.0608(11) 0.0302(7) 0.0382(8) 0.0144(6) 0.0242(8) 0.0158(7)
C15 0.0625(12) 0.0535(11) 0.0561(11) 0.0313(9) 0.0316(10) 0.0362(10)
C16 0.0519(10) 0.0595(11) 0.0437(9) 0.0355(9) 0.0204(8) 0.0324(9)
C17 0.0294(6) 0.0300(7) 0.0208(6) 0.0099(5) 0.0121(5) 0.0039(5)
C18 0.0285(6) 0.0235(6) 0.0251(6) 0.0084(5) 0.0132(5) 0.0073(5)
C19 0.0209(6) 0.0294(6) 0.0240(6) 0.0135(5) 0.0067(5) 0.0050(5)
C20 0.0305(7) 0.0263(6) 0.0277(6) 0.0107(5) 0.0099(5) 0.0045(5)
C22 0.0379(7) 0.0304(7) 0.0221(6) 0.0118(5) 0.0141(6) 0.0060(6)

loop_
_atom_type_symbol
_atom_type_description
_atom_type_scat_dispersion_real
_atom_type_scat_dispersion_imag
_atom_type_scat_source
C C 0.0033 0.0016 'International Tables Vol C Tables 4.2.6.8 and 6.1.1.4'
H H 0.0000 0.0000 'International Tables Vol C Tables 4.2.6.8 and 6.1.1.4'
B B 0.0013 0.0007 'International Tables Vol C Tables 4.2.6.8 and 6.1.1.4'
N N 0.0061 0.0033 'International Tables Vol C Tables 4.2.6.8 and 6.1.1.4'
O O 0.0106 0.0060 'International Tables Vol C Tables 4.2.6.8 and 6.1.1.4'

loop_
_geom_angle_atom_site_label_1
_geom_angle_atom_site_label_2
_geom_angle_atom_site_label_3
_geom_angle
B1 O1 H1 115.2(17)
B1 O2 H2 115.3(14)
B2 O3 H3 115.2(17)
B2 O4 H4 117.9(16)
C2 C1 B1 121.03(11)
C6 C1 C2 117.74(11)
C6 C1 B1 121.21(11)
C1 C2 H2A 120.6(11)
C3 C2 C1 121.08(12)
C3 C2 H2A 118.3(11)
C2 C3 C4 121.19(12)
C2 C3 H3A 117.6(10)
C4 C3 H3A 121.2(10)
C3 C4 C5 117.75(11)
C3 C4 B2 120.60(11)
C5 C4 B2 121.62(11)
C4 C5 H5 119.9(10)
C6 C5 C4 121.05(12)
C6 C5 H5 119.0(10)
C1 C6 H6 119.5(10)
C5 C6 C1 121.15(12)
C5 C6 H6 119.3(10)
O1 B1 O2 124.33(12)
O1 B1 C1 117.69(11)
O2 B1 C1 117.97(11)
O3 B2 C4 122.27(12)
O4 B2 O3 113.97(12)
O4 B2 C4 123.76(12)
C11 O11 C17 110.88(10)
C12 N1 C16 122.27(12)
C13 N1 C12 124.02(12)
C13 N1 C16 113.70(13)
C18 N2 C22 122.59(11)
C19 N2 C18 123.41(11)
C19 N2 C22 113.98(11)
O11 C11 C12 108.81(11)
O11 C11 H11A 111.0(11)
O11 C11 H11B 110.7(11)
C12 C11 H11A 111.2(11)
C12 C11 H11B 108.3(11)
H11A C11 H11B 106.8(16)
N1 C12 C11 113.85(12)
N1 C12 H12A 107.6(10)
N1 C12 H12B 109.2(10)
C11 C12 H12A 109.6(10)
C11 C12 H12B 107.4(10)
H12A C12 H12B 109.1(14)
O12 C13 N1 124.53(13)
O12 C13 C14 126.36(13)
N1 C13 C14 109.11(12)
C13 C14 H14A 110.9
C13 C14 H14B 110.9
C13 C14 C15 104.26(14)
H14A C14 H14B 108.9
C15 C14 H14A 110.9
C15 C14 H14B 110.9
C14 C15 H15A 110.6
C14 C15 H15B 110.6
C14 C15 C16 105.52(14)
H15A C15 H15B 108.8
C16 C15 H15A 110.6
C16 C15 H15B 110.6
N1 C16 C15 103.38(13)
N1 C16 H16A 111.1
N1 C16 H16B 111.1
C15 C16 H16A 111.1
C15 C16 H16B 111.1
H16A C16 H16B 109.1
O11 C17 C18 108.85(11)
O11 C17 H17A 112.4(10)
O11 C17 H17B 109.3(11)
C18 C17 H17A 109.0(10)
C18 C17 H17B 108.9(12)
H17A C17 H17B 108.3(15)
N2 C18 C17 112.21(11)
N2 C18 H18A 107.6(11)
N2 C18 H18B 107.9(11)
C17 C18 H18A 109.2(11)
C17 C18 H18B 111.0(11)
H18A C18 H18B 108.8(15)
O13 C19 N2 125.44(13)
O13 C19 C20 126.09(13)
N2 C19 C20 108.47(11)
C19 C20 H20C 110.9
C19 C20 H20D 110.9
C19 C20 H20A 111.0
C19 C20 H20B 111.0
C19 C20 C21B 104.38(14)
H20C C20 H20D 108.9
H20C C20 H20A 129.4
H20C C20 H20B 27.5
H20D C20 H20A 27.7
H20D C20 H20B 84.1
H20A C20 H20B 109.0
C21A C20 C19 103.93(16)
C21A C20 H20C 84.9
C21A C20 H20D 133.8
C21A C20 H20A 111.0
C21A C20 H20B 111.0
C21A C20 C21B 28.69(14)
C21B C20 H20C 110.9
C21B C20 H20D 110.9
C21B C20 H20A 84.7
C21B C20 H20B 133.3
C20 C21A H21A 110.5
C20 C21A H21B 110.5
C20 C21A C22 106.0(2)
H21A C21A H21B 108.7
C22 C21A H21A 110.5
C22 C21A H21B 110.5
C20 C21B H21C 111.2
C20 C21B H21D 111.2
H21C C21B H21D 109.1
C22 C21B C20 102.69(18)
C22 C21B H21C 111.2
C22 C21B H21D 111.2
N2 C22 C21A 102.28(15)
N2 C22 C21B 104.24(14)
N2 C22 H22C 110.9
N2 C22 H22D 110.9
N2 C22 H22A 111.3
N2 C22 H22B 111.3
C21A C22 C21B 28.79(14)
C21A C22 H22C 134.9
C21A C22 H22D 85.5
C21A C22 H22A 111.3
C21A C22 H22B 111.3
C21B C22 H22C 110.9
C21B C22 H22D 110.9
C21B C22 H22A 84.4
C21B C22 H22B 132.9
H22C C22 H22D 108.9
H22C C22 H22A 27.9
H22C C22 H22B 84.4
H22D C22 H22A 129.2
H22D C22 H22B 27.1
H22A C22 H22B 109.2

loop_
_geom_bond_atom_site_label_1
_geom_bond_atom_site_label_2
_geom_bond_distance
O1 B1 1.3590(17)
O1 H1 0.88(3)
O2 B1 1.3590(17)
O2 H2 0.89(2)
O3 B2 1.3659(17)
O3 H3 0.89(3)
O4 B2 1.3593(17)
O4 H4 0.86(2)
C1 C2 1.4015(18)
C1 C6 1.3981(17)
C1 B1 1.5704(18)
C2 C3 1.3883(18)
C2 H2A 0.98(2)
C3 C4 1.3993(18)
C3 H3A 1.002(18)
C4 C5 1.3997(18)
C4 B2 1.5649(18)
C5 C6 1.3915(17)
C5 H5 0.997(18)
C6 H6 0.976(19)
O11 C11 1.4194(17)
O11 C17 1.4220(16)
O12 C13 1.2376(17)
O13 C19 1.2403(16)
N1 C12 1.4494(18)
N1 C13 1.3373(17)
N1 C16 1.457(2)
N2 C18 1.4535(17)
N2 C19 1.3337(17)
N2 C22 1.4649(17)
C11 C12 1.5138(19)
C11 H11A 0.97(2)
C11 H11B 0.99(2)
C12 H12A 1.004(17)
C12 H12B 0.999(18)
C13 C14 1.503(2)
C14 H14A 0.9900
C14 H14B 0.9900
C14 C15 1.510(3)
C15 H15A 0.9900
C15 H15B 0.9900
C15 C16 1.526(3)
C16 H16A 0.9900
C16 H16B 0.9900
C17 C18 1.5094(19)
C17 H17A 0.959(18)
C17 H17B 0.97(2)
C18 H18A 0.958(18)
C18 H18B 0.999(19)
C19 C20 1.5119(19)
C20 H20C 0.9900
C20 H20D 0.9900
C20 H20A 0.9900
C20 H20B 0.9900
C20 C21A 1.497(3)
C20 C21B 1.556(3)
C21A H21A 0.9900
C21A H21B 0.9900
C21A C22 1.521(3)
C21B H21C 0.9900
C21B H21D 0.9900
C21B C22 1.530(3)
C22 H22C 0.9900
C22 H22D 0.9900
C22 H22A 0.9900
C22 H22B 0.9900

loop_
_geom_hbond_atom_site_label_D
_geom_hbond_atom_site_label_H
_geom_hbond_atom_site_label_A
_geom_hbond_distance_DH
_geom_hbond_distance_HA
_geom_hbond_distance_DA
_geom_hbond_angle_DHA
_geom_hbond_site_symmetry_A
O1 H1 O3 0.88(3) 1.94(3) 2.8097(14) 168(3) 1_455
O2 H2 O4 0.89(2) 1.86(2) 2.7534(13) 176(2) 1_455
O3 H3 O13 0.89(3) 1.83(3) 2.6986(15) 166(2) .
O4 H4 O12 0.86(2) 1.79(3) 2.6260(14) 164(2) 1_556

loop_
_geom_torsion_atom_site_label_1
_geom_torsion_atom_site_label_2
_geom_torsion_atom_site_label_3
_geom_torsion_atom_site_label_4
_geom_torsion
N1 C12 C11 O11 -68.81(16)
N2 C18 C17 O11 63.45(15)
C11 C12 N1 C13 103.64(15)
C11 C12 N1 C16 -75.22(17)
C12 N1 C13 O12 1.2(2)
C12 C11 O11 C17 178.96(12)
C13 C14 C15 C16 19.3(2)
C14 C13 N1 C12 -178.57(13)
C14 C13 N1 C16 0.38(17)
C14 C15 C16 N1 -19.0(2)
C15 C14 C13 O12 167.52(15)
C15 C14 C13 N1 -12.68(18)
C16 N1 C13 O12 -179.82(14)
C17 C18 N2 C19 88.70(15)
C17 C18 N2 C22 -89.36(15)
C18 N2 C19 O13 1.2(2)
C18 C17 O11 C11 178.10(11)
C19 C20 C21A C22 22.1(2)
C19 C20 C21B C22 -23.7(2)
C20 C19 N2 C18 -178.80(11)
C20 C19 N2 C22 -0.58(16)
C20 C21A C22 N2 -22.1(2)
C20 C21A C22 C21B 75.1(3)
C20 C21B C22 N2 23.2(2)
C20 C21B C22 C21A -66.4(3)
C21A C20 C19 O13 166.21(18)
C21A C20 C19 N2 -13.81(19)
C21A C20 C21B C22 69.1(3)
C21A C22 N2 C18 -167.38(17)
C21A C22 N2 C19 14.39(19)
C21B C20 C19 O13 -164.19(16)
C21B C20 C19 N2 15.80(17)
C21B C20 C21A C22 -72.4(3)
C21B C22 N2 C18 163.09(15)
C21B C22 N2 C19 -15.14(18)
C22 N2 C19 O13 179.40(13)
